data_7007658
loop_
_publ_author_name
'Braun, Thomas'
'Izundu, Joseph'
'Steffen, Andreas'
'Neumann, Beate'
'Stammler, Hans-Georg'

_publ_section_title
;
 Reactivity of a palladium fluoro complex towards silanes and
 Bu3SnCH=CH2: Catalytic derivatisation of pentafluoropyridine based on
 carbon-fluorine bond activation reactions.
;
_journal_issue 43
_journal_name_full 'Dalton transactions (Cambridge, England : 2003)'
_journal_page_first 5118
_journal_page_last 5123
_journal_paper_doi 10.1039/b608410a
_journal_year 2006
_chemical_formula_moiety 'C23 H42 Cl F4 N P2 Pd'
_chemical_formula_sum 'C23 H42 Cl F4 N P2 Pd'
_chemical_formula_weight 612.37
_chemical_name_systematic ?
_space_group_IT_number 14
_symmetry_cell_setting monoclinic
_symmetry_space_group_name_Hall '-P 2ybc'
_symmetry_space_group_name_H-M 'P 1 21/c 1'
_atom_sites_solution_hydrogens geom
_atom_sites_solution_primary direct
_atom_sites_solution_secondary difmap
_audit_creation_method SHELXL-97
_cell_angle_alpha 90.00
_cell_angle_beta 103.2260(8)
_cell_angle_gamma 90.00
_cell_formula_units_Z 4
_cell_length_a 17.5230(2)
_cell_length_b 12.2760(2)
_cell_length_c 13.0610(2)
_cell_measurement_reflns_used 8331
_cell_measurement_temperature 100(2)
_cell_measurement_theta_max 30.034
_cell_measurement_theta_min 2.910
_cell_volume 2735.06(7)
_computing_cell_refinement 'HKL Scalepack (Otwinowski & Minor 1997)'
_computing_data_collection 'KappaCCD '
_computing_data_reduction 'Denzo and Scalepak (Otwinowski & Minor, 1997)'
_computing_molecular_graphics 'Siemens SHELXTL'
_computing_publication_material 'SHELXL-97 '
_computing_structure_refinement 'SHELXL-97 (Sheldrick, 1997)'
_computing_structure_solution 'SHELXS-97 (Sheldrick, 1990)'
_diffrn_ambient_temperature 100(2)
_diffrn_measured_fraction_theta_full 0.998
_diffrn_measured_fraction_theta_max 0.998
_diffrn_measurement_device_type KappaCCD
_diffrn_measurement_method CCD
_diffrn_radiation_monochromator graphite
_diffrn_radiation_source 'fine-focus sealed tube'
_diffrn_radiation_type MoK\a
_diffrn_radiation_wavelength 0.71073
_diffrn_reflns_av_R_equivalents 0.052
_diffrn_reflns_av_sigmaI/netI 0.0391
_diffrn_reflns_limit_h_max 24
_diffrn_reflns_limit_h_min -24
_diffrn_reflns_limit_k_max 17
_diffrn_reflns_limit_k_min -17
_diffrn_reflns_limit_l_max 18
_diffrn_reflns_limit_l_min -18
_diffrn_reflns_number 62968
_diffrn_reflns_theta_full 30.00
_diffrn_reflns_theta_max 30.00
_diffrn_reflns_theta_min 3.05
_exptl_absorpt_coefficient_mu 0.932
_exptl_absorpt_correction_T_max 0.9125
_exptl_absorpt_correction_T_min 0.8501
_exptl_absorpt_correction_type multi-scan
_exptl_absorpt_process_details 'Denzo and Scalepak (Otwinowski & Minor, 1997)'
_exptl_crystal_colour Colourless
_exptl_crystal_density_diffrn 1.487
_exptl_crystal_density_method 'not measured'
_exptl_crystal_description irregular
_exptl_crystal_F_000 1264
_exptl_crystal_size_max 0.18
_exptl_crystal_size_mid 0.15
_exptl_crystal_size_min 0.10
_refine_diff_density_max 0.784
_refine_diff_density_min -0.784
_refine_diff_density_rms 0.080
_refine_ls_extinction_method none
_refine_ls_goodness_of_fit_ref 1.023
_refine_ls_hydrogen_treatment constr
_refine_ls_matrix_type full
_refine_ls_number_parameters 301
_refine_ls_number_reflns 7963
_refine_ls_number_restraints 0
_refine_ls_restrained_S_all 1.023
_refine_ls_R_factor_all 0.0413
_refine_ls_R_factor_gt 0.0283
_refine_ls_shift/su_max 0.001
_refine_ls_shift/su_mean 0.000
_refine_ls_structure_factor_coef Fsqd
_refine_ls_weighting_details 'calc w=1/[\s^2^(Fo^2^)+(0.0323P)^2^+0.3610P] where P=(Fo^2^+2Fc^2^)/3'
_refine_ls_weighting_scheme calc
_refine_ls_wR_factor_gt 0.0634
_refine_ls_wR_factor_ref 0.0675
_reflns_number_gt 6428
_reflns_number_total 7963
_reflns_threshold_expression >2sigma(I)
_cod_data_source_file b608410a.txt
_cod_data_source_block compound3
_cod_depositor_comments
;
The following automatic conversions were performed:
'_symmetry_cell_setting' value 'Monoclinic' changed to 'monoclinic'
according to '/home/saulius/struct/CIF-dictionaries/cif_core.dic'
dictionary named 'cif_core.dic' version 2.4.1 from 2010-06-29.

Automatic conversion script
Id: cif_fix_enum 1527 2010-12-29 10:47:43Z saulius 
;
_cod_original_sg_symbol_H-M 'P 21/c'
_cod_database_code 7007658

loop_
_symmetry_equiv_pos_as_xyz
'x, y, z'
'-x, y+1/2, -z+1/2'
'-x, -y, -z'
'x, -y-1/2, z-1/2'

loop_
_atom_site_label
_atom_site_type_symbol
_atom_site_fract_x
_atom_site_fract_y
_atom_site_fract_z
_atom_site_U_iso_or_equiv
_atom_site_adp_type
_atom_site_occupancy
_atom_site_symmetry_multiplicity
_atom_site_calc_flag
_atom_site_refinement_flags
_atom_site_disorder_assembly
_atom_site_disorder_group
Pd1 Pd 0.223275(7) -0.009412(10) 0.252126(10) 0.01495(4) Uani 1 1 d . . .
Cl1 Cl 0.14676(2) -0.16540(3) 0.19346(4) 0.02301(10) Uani 1 1 d . . .
P1 P 0.31798(2) -0.07459(4) 0.16367(3) 0.01730(9) Uani 1 1 d . . .
P2 P 0.12345(2) 0.05257(3) 0.33343(3) 0.01520(9) Uani 1 1 d . . .
F1 F 0.24303(6) 0.22939(8) 0.15160(8) 0.0267(2) Uani 1 1 d . . .
F2 F 0.33890(7) 0.39257(9) 0.22930(11) 0.0386(3) Uani 1 1 d . . .
F3 F 0.44366(7) 0.20793(10) 0.52643(10) 0.0429(3) Uani 1 1 d . . .
F4 F 0.35313(6) 0.03396(9) 0.46531(9) 0.0278(2) Uani 1 1 d . . .
N1 N 0.39144(9) 0.29971(13) 0.37774(14) 0.0307(4) Uani 1 1 d . . .
C1 C 0.33315(10) -0.22317(14) 0.18481(15) 0.0219(4) Uani 1 1 d . . .
H1 H 0.2816 -0.2571 0.1515 0.026 Uiso 1 1 calc R . .
C2 C 0.34933(12) -0.25703(16) 0.30066(16) 0.0310(4) Uani 1 1 d . . .
H2A H 0.3419 -0.3358 0.3054 0.046 Uiso 1 1 calc R . .
H2B H 0.3131 -0.2188 0.3353 0.046 Uiso 1 1 calc R . .
H2C H 0.4034 -0.2381 0.3354 0.046 Uiso 1 1 calc R . .
C3 C 0.39221(11) -0.27493(16) 0.12855(17) 0.0320(5) Uani 1 1 d . . .
H3A H 0.4454 -0.2525 0.1636 0.048 Uiso 1 1 calc R . .
H3B H 0.3807 -0.2508 0.0551 0.048 Uiso 1 1 calc R . .
H3C H 0.3881 -0.3545 0.1311 0.048 Uiso 1 1 calc R . .
C4 C 0.28509(10) -0.06171(15) 0.01888(14) 0.0233(4) Uani 1 1 d . . .
H4 H 0.3313 -0.0786 -0.0114 0.028 Uiso 1 1 calc R . .
C5 C 0.21960(11) -0.13937(18) -0.03194(16) 0.0317(4) Uani 1 1 d . . .
H5A H 0.1729 -0.1244 -0.0048 0.048 Uiso 1 1 calc R . .
H5B H 0.2366 -0.2147 -0.0154 0.048 Uiso 1 1 calc R . .
H5C H 0.2071 -0.1290 -0.1084 0.048 Uiso 1 1 calc R . .
C6 C 0.26091(12) 0.05586(18) -0.01143(16) 0.0336(5) Uani 1 1 d . . .
H6A H 0.2519 0.0643 -0.0879 0.050 Uiso 1 1 calc R . .
H6B H 0.3027 0.1055 0.0231 0.050 Uiso 1 1 calc R . .
H6C H 0.2126 0.0731 0.0111 0.050 Uiso 1 1 calc R . .
C7 C 0.41422(10) -0.00206(15) 0.19449(16) 0.0245(4) Uani 1 1 d . . .
H7 H 0.4018 0.0761 0.2047 0.029 Uiso 1 1 calc R . .
C8 C 0.46114(11) -0.00276(16) 0.10920(18) 0.0312(5) Uani 1 1 d . . .
H8A H 0.5099 0.0382 0.1337 0.047 Uiso 1 1 calc R . .
H8B H 0.4301 0.0312 0.0452 0.047 Uiso 1 1 calc R . .
H8C H 0.4735 -0.0781 0.0940 0.047 Uiso 1 1 calc R . .
C9 C 0.46525(10) -0.04006(18) 0.29957(17) 0.0303(4) Uani 1 1 d . . .
H9A H 0.4875 -0.1117 0.2906 0.046 Uiso 1 1 calc R . .
H9B H 0.4332 -0.0451 0.3518 0.046 Uiso 1 1 calc R . .
H9C H 0.5078 0.0123 0.3236 0.046 Uiso 1 1 calc R . .
C10 C 0.13224(10) 0.19729(13) 0.37743(14) 0.0195(3) Uani 1 1 d . . .
H10 H 0.1891 0.2102 0.4088 0.023 Uiso 1 1 calc R . .
C11 C 0.10950(11) 0.27495(14) 0.28375(16) 0.0263(4) Uani 1 1 d . . .
H11A H 0.0523 0.2780 0.2604 0.039 Uiso 1 1 calc R . .
H11B H 0.1318 0.2487 0.2260 0.039 Uiso 1 1 calc R . .
H11C H 0.1299 0.3479 0.3048 0.039 Uiso 1 1 calc R . .
C12 C 0.08820(11) 0.22977(16) 0.46193(16) 0.0275(4) Uani 1 1 d . . .
H12A H 0.0993 0.3062 0.4815 0.041 Uiso 1 1 calc R . .
H12B H 0.1055 0.1835 0.5241 0.041 Uiso 1 1 calc R . .
H12C H 0.0317 0.2203 0.4341 0.041 Uiso 1 1 calc R . .
C13 C 0.11809(10) -0.02295(14) 0.45438(14) 0.0206(4) Uani 1 1 d . . .
H13 H 0.0802 0.0168 0.4876 0.025 Uiso 1 1 calc R . .
C14 C 0.08759(10) -0.13941(15) 0.43356(15) 0.0254(4) Uani 1 1 d . . .
H14A H 0.1177 -0.1772 0.3897 0.038 Uiso 1 1 calc R . .
H14B H 0.0321 -0.1376 0.3971 0.038 Uiso 1 1 calc R . .
H14C H 0.0934 -0.1780 0.5006 0.038 Uiso 1 1 calc R . .
C15 C 0.19788(11) -0.02158(17) 0.53362(16) 0.0283(4) Uani 1 1 d . . .
H15A H 0.1920 -0.0520 0.6008 0.042 Uiso 1 1 calc R . .
H15B H 0.2169 0.0536 0.5443 0.042 Uiso 1 1 calc R . .
H15C H 0.2355 -0.0654 0.5063 0.042 Uiso 1 1 calc R . .
C16 C 0.02617(9) 0.02939(14) 0.24462(13) 0.0168(3) Uani 1 1 d . . .
H16 H 0.0206 -0.0516 0.2387 0.020 Uiso 1 1 calc R . .
C17 C 0.02030(10) 0.06944(15) 0.13214(14) 0.0228(4) Uani 1 1 d . . .
H17A H -0.0271 0.0395 0.0858 0.034 Uiso 1 1 calc R . .
H17B H 0.0665 0.0452 0.1079 0.034 Uiso 1 1 calc R . .
H17C H 0.0178 0.1492 0.1306 0.034 Uiso 1 1 calc R . .
C18 C -0.04418(9) 0.06771(15) 0.28673(14) 0.0213(4) Uani 1 1 d . . .
H18A H -0.0460 0.1475 0.2864 0.032 Uiso 1 1 calc R . .
H18B H -0.0388 0.0411 0.3588 0.032 Uiso 1 1 calc R . .
H18C H -0.0926 0.0390 0.2419 0.032 Uiso 1 1 calc R . .
C19 C 0.29098(9) 0.12047(13) 0.30460(14) 0.0182(3) Uani 1 1 d . . .
C20 C 0.29114(9) 0.21639(14) 0.24809(14) 0.0207(4) Uani 1 1 d . . .
C21 C 0.34079(10) 0.30111(15) 0.28662(16) 0.0263(4) Uani 1 1 d . . .
C22 C 0.39226(10) 0.21023(16) 0.43287(16) 0.0280(4) Uani 1 1 d . . .
C23 C 0.34447(10) 0.12144(14) 0.40073(15) 0.0229(4) Uani 1 1 d . . .

loop_
_atom_site_aniso_label
_atom_site_aniso_U_11
_atom_site_aniso_U_22
_atom_site_aniso_U_33
_atom_site_aniso_U_23
_atom_site_aniso_U_13
_atom_site_aniso_U_12
Pd1 0.01475(7) 0.01477(7) 0.01595(7) -0.00087(5) 0.00478(5) -0.00062(4)
Cl1 0.0218(2) 0.0185(2) 0.0310(2) -0.00690(17) 0.01058(18) -0.00389(15)
P1 0.01591(19) 0.0188(2) 0.0181(2) 0.00093(17) 0.00564(17) 0.00154(16)
P2 0.01555(19) 0.0158(2) 0.0146(2) -0.00047(16) 0.00423(16) 0.00005(16)
F1 0.0286(5) 0.0248(5) 0.0251(6) 0.0038(5) 0.0025(5) -0.0017(4)
F2 0.0377(6) 0.0209(6) 0.0552(8) 0.0088(5) 0.0063(6) -0.0078(5)
F3 0.0357(7) 0.0463(7) 0.0369(7) -0.0057(6) -0.0121(6) -0.0092(6)
F4 0.0262(5) 0.0306(6) 0.0246(6) 0.0052(5) 0.0018(5) -0.0010(5)
N1 0.0243(8) 0.0235(8) 0.0426(11) -0.0056(7) 0.0040(8) -0.0050(6)
C1 0.0204(8) 0.0182(8) 0.0278(10) -0.0008(7) 0.0070(7) 0.0025(7)
C2 0.0332(10) 0.0279(10) 0.0330(11) 0.0092(9) 0.0099(9) 0.0044(8)
C3 0.0295(10) 0.0279(10) 0.0405(12) -0.0032(9) 0.0120(9) 0.0098(8)
C4 0.0234(9) 0.0299(10) 0.0178(9) 0.0025(8) 0.0075(7) 0.0062(7)
C5 0.0276(10) 0.0444(12) 0.0219(10) -0.0044(9) 0.0033(8) 0.0019(9)
C6 0.0381(11) 0.0386(12) 0.0251(11) 0.0115(9) 0.0094(9) 0.0125(9)
C7 0.0178(8) 0.0264(10) 0.0308(11) 0.0020(8) 0.0092(8) -0.0008(7)
C8 0.0222(9) 0.0341(11) 0.0412(13) 0.0050(9) 0.0153(9) 0.0030(8)
C9 0.0190(9) 0.0370(11) 0.0333(11) -0.0002(9) 0.0025(8) -0.0024(8)
C10 0.0191(8) 0.0180(8) 0.0217(9) -0.0056(7) 0.0051(7) -0.0013(6)
C11 0.0288(9) 0.0172(9) 0.0322(11) -0.0011(8) 0.0055(8) 0.0011(7)
C12 0.0262(9) 0.0278(10) 0.0305(11) -0.0118(8) 0.0103(8) -0.0023(7)
C13 0.0198(8) 0.0258(9) 0.0170(9) 0.0023(7) 0.0058(7) -0.0007(7)
C14 0.0258(9) 0.0251(9) 0.0257(10) 0.0068(8) 0.0067(8) -0.0007(7)
C15 0.0255(9) 0.0380(11) 0.0193(10) 0.0078(8) 0.0007(8) -0.0017(8)
C16 0.0167(7) 0.0176(8) 0.0162(8) -0.0016(6) 0.0040(6) -0.0011(6)
C17 0.0242(9) 0.0252(9) 0.0176(9) -0.0014(7) 0.0019(7) 0.0002(7)
C18 0.0170(8) 0.0252(9) 0.0220(9) -0.0011(7) 0.0051(7) 0.0017(7)
C19 0.0154(7) 0.0197(8) 0.0211(9) -0.0018(7) 0.0076(7) 0.0001(6)
C20 0.0172(8) 0.0215(9) 0.0236(10) -0.0022(7) 0.0051(7) 0.0009(6)
C21 0.0227(9) 0.0190(9) 0.0373(12) 0.0000(8) 0.0071(8) -0.0018(7)
C22 0.0202(8) 0.0305(10) 0.0303(11) -0.0075(8) -0.0006(8) -0.0027(7)
C23 0.0209(8) 0.0233(9) 0.0256(10) -0.0004(7) 0.0075(7) -0.0002(7)

loop_
_atom_type_symbol
_atom_type_description
_atom_type_scat_dispersion_real
_atom_type_scat_dispersion_imag
_atom_type_scat_source
C C 0.0033 0.0016 'International Tables Vol C Tables 4.2.6.8 and 6.1.1.4'
H H 0.0000 0.0000 'International Tables Vol C Tables 4.2.6.8 and 6.1.1.4'
Cl Cl 0.1484 0.1585 'International Tables Vol C Tables 4.2.6.8 and 6.1.1.4'
F F 0.0171 0.0103 'International Tables Vol C Tables 4.2.6.8 and 6.1.1.4'
N N 0.0061 0.0033 'International Tables Vol C Tables 4.2.6.8 and 6.1.1.4'
P P 0.1023 0.0942 'International Tables Vol C Tables 4.2.6.8 and 6.1.1.4'
Pd Pd -0.9988 1.0072 'International Tables Vol C Tables 4.2.6.8 and 6.1.1.4'

loop_
_geom_angle_atom_site_label_1
_geom_angle_atom_site_label_2
_geom_angle_atom_site_label_3
_geom_angle
_geom_angle_site_symmetry_1
_geom_angle_site_symmetry_3
_geom_angle_publ_flag
C19 Pd1 Cl1 178.26(5) . . ?
C19 Pd1 P1 90.55(5) . . ?
Cl1 Pd1 P1 88.679(15) . . ?
C19 Pd1 P2 91.78(4) . . ?
Cl1 Pd1 P2 89.041(14) . . ?
P1 Pd1 P2 177.089(16) . . ?
C4 P1 C1 103.67(8) . . ?
C4 P1 C7 103.53(9) . . ?
C1 P1 C7 110.19(8) . . ?
C4 P1 Pd1 112.33(6) . . ?
C1 P1 Pd1 110.62(6) . . ?
C7 P1 Pd1 115.65(6) . . ?
C16 P2 C13 103.78(8) . . ?
C16 P2 C10 109.83(8) . . ?
C13 P2 C10 103.35(8) . . ?
C16 P2 Pd1 109.77(5) . . ?
C13 P2 Pd1 114.09(6) . . ?
C10 P2 Pd1 115.28(5) . . ?
C22 N1 C21 115.42(16) . . ?
C2 C1 C3 111.55(15) . . ?
C2 C1 P1 113.69(13) . . ?
C3 C1 P1 115.12(13) . . ?
C5 C4 C6 109.95(16) . . ?
C5 C4 P1 114.76(13) . . ?
C6 C4 P1 110.33(13) . . ?
C8 C7 C9 110.54(15) . . ?
C8 C7 P1 116.74(14) . . ?
C9 C7 P1 111.20(13) . . ?
C11 C10 C12 109.32(15) . . ?
C11 C10 P2 111.06(12) . . ?
C12 C10 P2 116.70(12) . . ?
C14 C13 C15 110.92(15) . . ?
C14 C13 P2 113.59(13) . . ?
C15 C13 P2 110.66(12) . . ?
C17 C16 C18 111.27(14) . . ?
C17 C16 P2 113.71(11) . . ?
C18 C16 P2 115.37(12) . . ?
C23 C19 C20 113.02(15) . . ?
C23 C19 Pd1 122.68(13) . . ?
C20 C19 Pd1 124.27(13) . . ?
F1 C20 C21 117.25(16) . . ?
F1 C20 C19 121.13(15) . . ?
C21 C20 C19 121.61(17) . . ?
N1 C21 F2 116.17(16) . . ?
N1 C21 C20 124.20(18) . . ?
F2 C21 C20 119.63(18) . . ?
N1 C22 F3 115.99(16) . . ?
N1 C22 C23 124.38(18) . . ?
F3 C22 C23 119.62(18) . . ?
F4 C23 C22 117.63(17) . . ?
F4 C23 C19 120.99(15) . . ?
C22 C23 C19 121.36(17) . . ?

loop_
_geom_bond_atom_site_label_1
_geom_bond_atom_site_label_2
_geom_bond_distance
_geom_bond_site_symmetry_2
_geom_bond_publ_flag
Pd1 C19 2.0118(17) . ?
Pd1 Cl1 2.3625(4) . ?
Pd1 P1 2.3678(4) . ?
Pd1 P2 2.3699(4) . ?
P1 C4 1.8533(18) . ?
P1 C1 1.8547(18) . ?
P1 C7 1.8677(18) . ?
P2 C16 1.8514(17) . ?
P2 C13 1.8525(18) . ?
P2 C10 1.8627(17) . ?
F1 C20 1.356(2) . ?
F2 C21 1.346(2) . ?
F3 C22 1.342(2) . ?
F4 C23 1.353(2) . ?
N1 C22 1.312(3) . ?
N1 C21 1.312(3) . ?
C1 C2 1.532(3) . ?
C1 C3 1.537(2) . ?
C4 C5 1.522(3) . ?
C4 C6 1.531(3) . ?
C7 C8 1.528(3) . ?
C7 C9 1.529(3) . ?
C10 C11 1.530(3) . ?
C10 C12 1.537(2) . ?
C13 C14 1.529(3) . ?
C13 C15 1.538(3) . ?
C16 C17 1.530(2) . ?
C16 C18 1.534(2) . ?
C19 C23 1.384(3) . ?
C19 C20 1.390(2) . ?
C20 C21 1.375(2) . ?
C22 C23 1.380(3) . ?
